data_7029563
loop_
_publ_author_name
'Zaitsev, Kirill V.'
'Churakov, Andrei V.'
'Poleshchuk, Oleg Kh'
'Oprunenko, Yuri F.'
'Zaitseva, Galina S.'
'Karlov, Sergey S.'

_publ_section_title
;
 New oligogermane with a five coordinate germanium atom: the preparation
 of 1-germylgermatrane.
;
_journal_issue 18
_journal_name_full 'Dalton transactions (Cambridge, England : 2003)'
_journal_page_first 6605
_journal_page_last 6609
_journal_paper_doi 10.1039/c3dt53523a
_journal_volume 43
_journal_year 2014
_chemical_formula_moiety 'C15 H39 Ge2 N O3 Si3'
_chemical_formula_sum 'C15 H39 Ge2 N O3 Si3'
_chemical_formula_weight 510.92
_chemical_name_systematic
; 
 ? 
;
_space_group_IT_number 11
_symmetry_cell_setting monoclinic
_symmetry_space_group_name_Hall '-P 2yb'
_symmetry_space_group_name_H-M 'P 1 21/m 1'
_atom_sites_solution_hydrogens geom
_atom_sites_solution_primary direct
_atom_sites_solution_secondary difmap
_audit_creation_method SHELXL-97
_cell_angle_alpha 90.00
_cell_angle_beta 102.683(2)
_cell_angle_gamma 90.00
_cell_formula_units_Z 8
_cell_length_a 11.3567(16)
_cell_length_b 27.748(4)
_cell_length_c 16.127(2)
_cell_measurement_reflns_used 3842
_cell_measurement_temperature 130(2)
_cell_measurement_theta_max 25.986
_cell_measurement_theta_min 2.352
_cell_volume 4958.0(12)
_computing_structure_refinement 'SHELXL-97 (Sheldrick, 1997)'
_computing_structure_solution 'SHELXS-97 (Sheldrick, 1990)'
_diffrn_ambient_temperature 130(2)
_diffrn_measured_fraction_theta_full 0.988
_diffrn_measured_fraction_theta_max 0.988
_diffrn_measurement_device_type 'Bruker SMART APEX II'
_diffrn_measurement_method \w
_diffrn_radiation_monochromator graphite
_diffrn_radiation_source 'fine-focus sealed tube'
_diffrn_radiation_type MoK\a
_diffrn_radiation_wavelength 0.71073
_diffrn_reflns_av_R_equivalents 0.0726
_diffrn_reflns_av_sigmaI/netI 0.0803
_diffrn_reflns_limit_h_max 13
_diffrn_reflns_limit_h_min -13
_diffrn_reflns_limit_k_max 33
_diffrn_reflns_limit_k_min -33
_diffrn_reflns_limit_l_max 19
_diffrn_reflns_limit_l_min -19
_diffrn_reflns_number 30945
_diffrn_reflns_theta_full 25.50
_diffrn_reflns_theta_max 25.50
_diffrn_reflns_theta_min 1.49
_diffrn_standards_decay_% 0
_diffrn_standards_interval_time 0
_diffrn_standards_number 0
_exptl_absorpt_coefficient_mu 2.582
_exptl_absorpt_correction_T_max 0.8817
_exptl_absorpt_correction_T_min 0.5113
_exptl_absorpt_correction_type multi-scan
_exptl_absorpt_process_details 'SADABS (Bruker, 2008)'
_exptl_crystal_colour colourless
_exptl_crystal_density_diffrn 1.369
_exptl_crystal_density_method 'not measured'
_exptl_crystal_description needle
_exptl_crystal_F_000 2128
_exptl_crystal_size_max 0.30
_exptl_crystal_size_mid 0.05
_exptl_crystal_size_min 0.05
_refine_diff_density_max 1.321
_refine_diff_density_min -0.668
_refine_diff_density_rms 0.130
_refine_ls_extinction_coef 0.00032(8)
_refine_ls_extinction_expression Fc^*^=kFc[1+0.001xFc^2^\l^3^/sin(2\q)]^-1/4^
_refine_ls_extinction_method SHELXL
_refine_ls_goodness_of_fit_ref 1.055
_refine_ls_hydrogen_treatment constr
_refine_ls_matrix_type full
_refine_ls_number_parameters 524
_refine_ls_number_reflns 9333
_refine_ls_number_restraints 204
_refine_ls_restrained_S_all 1.066
_refine_ls_R_factor_all 0.1066
_refine_ls_R_factor_gt 0.0592
_refine_ls_shift/su_max 0.001
_refine_ls_shift/su_mean 0.000
_refine_ls_structure_factor_coef Fsqd
_refine_ls_weighting_details 'calc w=1/[\s^2^(Fo^2^)+(0.0579P)^2^+5.6708P] where P=(Fo^2^+2Fc^2^)/3'
_refine_ls_weighting_scheme calc
_refine_ls_wR_factor_gt 0.1248
_refine_ls_wR_factor_ref 0.1391
_reflns_number_gt 5871
_reflns_number_total 9333
_reflns_threshold_expression I>2\s(I)
_cod_data_source_file c3dt53523a.txt
_cod_data_source_block z
_cod_original_cell_volume 4957.8(12)
_cod_original_sg_symbol_H-M 'P 21/m'
_cod_database_code 7029563

loop_
_symmetry_equiv_pos_as_xyz
'x, y, z'
'-x, y+1/2, -z'
'-x, -y, -z'
'x, -y-1/2, z'

loop_
_atom_site_label
_atom_site_type_symbol
_atom_site_fract_x
_atom_site_fract_y
_atom_site_fract_z
_atom_site_U_iso_or_equiv
_atom_site_adp_type
_atom_site_occupancy
_atom_site_symmetry_multiplicity
_atom_site_calc_flag
_atom_site_refinement_flags
_atom_site_disorder_assembly
_atom_site_disorder_group
Ge11 Ge 0.01011(5) 0.52569(2) 0.25619(4) 0.01807(17) Uani 1 1 d . . .
Ge12 Ge 0.22192(5) 0.52181(2) 0.25324(4) 0.01772(17) Uani 1 1 d . A .
Ge21 Ge 0.20220(8) 0.2500 0.41853(6) 0.0198(2) Uani 1 2 d S . .
Ge22 Ge -0.00989(8) 0.2500 0.42039(5) 0.0178(2) Uani 1 2 d S . .
Ge31 Ge 0.79062(7) 0.7500 0.03049(5) 0.0147(2) Uani 1 2 d S . .
Ge32 Ge 0.57905(7) 0.7500 0.03303(6) 0.0168(2) Uani 1 2 d S . .
Si11 Si 0.31020(15) 0.59220(7) 0.32319(12) 0.0278(5) Uani 1 1 d D . .
C13A C 0.2633(13) 0.5979(8) 0.4274(6) 0.039(3) Uani 0.50 1 d PDU A 5
H13A H 0.3121 0.6227 0.4621 0.059 Uiso 0.50 1 calc PR A 5
H13B H 0.2754 0.5670 0.4575 0.059 Uiso 0.50 1 calc PR A 5
H13C H 0.1779 0.6069 0.4170 0.059 Uiso 0.50 1 calc PR A 5
C14A C 0.2752(13) 0.6495(4) 0.2626(9) 0.039(3) Uani 0.50 1 d PDU A 5
H14A H 0.3181 0.6762 0.2960 0.058 Uiso 0.50 1 calc PR A 5
H14B H 0.1881 0.6555 0.2512 0.058 Uiso 0.50 1 calc PR A 5
H14C H 0.3011 0.6470 0.2087 0.058 Uiso 0.50 1 calc PR A 5
C15A C 0.4784(7) 0.5806(5) 0.3509(9) 0.033(2) Uani 0.50 1 d PDU A 5
H15A H 0.5206 0.6100 0.3748 0.050 Uiso 0.50 1 calc PR A 5
H15B H 0.5055 0.5713 0.2995 0.050 Uiso 0.50 1 calc PR A 5
H15C H 0.4962 0.5546 0.3928 0.050 Uiso 0.50 1 calc PR A 5
C13B C 0.3206(14) 0.5938(8) 0.4403(5) 0.039(3) Uani 0.50 1 d PD A 6
H13D H 0.3534 0.6250 0.4629 0.059 Uiso 0.50 1 calc PR A 6
H13E H 0.3738 0.5679 0.4676 0.059 Uiso 0.50 1 calc PR A 6
H13F H 0.2400 0.5894 0.4517 0.059 Uiso 0.50 1 calc PR A 6
C14B C 0.2073(11) 0.6430(4) 0.2732(10) 0.039(3) Uani 0.50 1 d PD A 6
H14D H 0.2349 0.6733 0.3021 0.058 Uiso 0.50 1 calc PR A 6
H14E H 0.1246 0.6362 0.2788 0.058 Uiso 0.50 1 calc PR A 6
H14F H 0.2090 0.6456 0.2129 0.058 Uiso 0.50 1 calc PR A 6
C15B C 0.4565(9) 0.6024(5) 0.2903(9) 0.033(2) Uani 0.50 1 d PD A 6
H15D H 0.4920 0.6329 0.3141 0.050 Uiso 0.50 1 calc PR A 6
H15E H 0.4419 0.6036 0.2282 0.050 Uiso 0.50 1 calc PR A 6
H15F H 0.5122 0.5759 0.3115 0.050 Uiso 0.50 1 calc PR A 6
Si12 Si 0.30130(15) 0.45162(7) 0.32785(13) 0.0309(5) Uani 1 1 d D . .
C23A C 0.236(2) 0.3948(7) 0.274(2) 0.037(4) Uani 0.50 1 d PDU A 7
H23A H 0.2528 0.3680 0.3144 0.056 Uiso 0.50 1 calc PR A 7
H23B H 0.2716 0.3883 0.2253 0.056 Uiso 0.50 1 calc PR A 7
H23C H 0.1481 0.3986 0.2546 0.056 Uiso 0.50 1 calc PR A 7
C24A C 0.2561(14) 0.4550(8) 0.4333(6) 0.036(3) Uani 0.50 1 d PDU A 7
H24A H 0.2936 0.4283 0.4696 0.054 Uiso 0.50 1 calc PR A 7
H24B H 0.1681 0.4526 0.4243 0.054 Uiso 0.50 1 calc PR A 7
H24C H 0.2831 0.4857 0.4610 0.054 Uiso 0.50 1 calc PR A 7
C25A C 0.4709(7) 0.4508(6) 0.3571(10) 0.038(3) Uani 0.50 1 d PDU A 7
H25A H 0.4983 0.4236 0.3952 0.058 Uiso 0.50 1 calc PR A 7
H25B H 0.5005 0.4810 0.3858 0.058 Uiso 0.50 1 calc PR A 7
H25C H 0.5024 0.4474 0.3055 0.058 Uiso 0.50 1 calc PR A 7
C23B C 0.211(2) 0.4005(7) 0.270(2) 0.037(4) Uani 0.50 1 d PD A 8
H23D H 0.2314 0.3706 0.3021 0.056 Uiso 0.50 1 calc PR A 8
H23E H 0.2286 0.3970 0.2135 0.056 Uiso 0.50 1 calc PR A 8
H23F H 0.1244 0.4072 0.2638 0.056 Uiso 0.50 1 calc PR A 8
C24B C 0.2970(15) 0.4556(8) 0.4429(5) 0.036(3) Uani 0.50 1 d PD A 8
H24D H 0.3129 0.4237 0.4692 0.054 Uiso 0.50 1 calc PR A 8
H24E H 0.2172 0.4668 0.4483 0.054 Uiso 0.50 1 calc PR A 8
H24F H 0.3587 0.4784 0.4715 0.054 Uiso 0.50 1 calc PR A 8
C25B C 0.4588(8) 0.4414(6) 0.3101(10) 0.038(3) Uani 0.50 1 d PD A 8
H25D H 0.4908 0.4110 0.3369 0.058 Uiso 0.50 1 calc PR A 8
H25E H 0.5113 0.4680 0.3352 0.058 Uiso 0.50 1 calc PR A 8
H25F H 0.4558 0.4398 0.2489 0.058 Uiso 0.50 1 calc PR A 8
Si13 Si 0.23129(16) 0.52206(8) 0.10796(12) 0.0359(5) Uani 1 1 d D . .
C33A C 0.1364(12) 0.5755(5) 0.0622(12) 0.043(3) Uani 0.50 1 d PDU A 8
H33A H 0.1279 0.5762 0.0004 0.065 Uiso 0.50 1 calc PR A 8
H33B H 0.1754 0.6053 0.0870 0.065 Uiso 0.50 1 calc PR A 8
H33C H 0.0563 0.5728 0.0753 0.065 Uiso 0.50 1 calc PR A 8
C34A C 0.1662(17) 0.4662(6) 0.0508(16) 0.033(3) Uani 0.50 1 d PDU A 8
H34A H 0.1356 0.4735 -0.0095 0.049 Uiso 0.50 1 calc PR A 8
H34B H 0.0999 0.4544 0.0753 0.049 Uiso 0.50 1 calc PR A 8
H34C H 0.2289 0.4414 0.0568 0.049 Uiso 0.50 1 calc PR A 8
C35A C 0.3837(8) 0.5378(5) 0.0904(9) 0.032(2) Uani 0.50 1 d PDU A 8
H35A H 0.3793 0.5415 0.0293 0.047 Uiso 0.50 1 calc PR A 8
H35B H 0.4408 0.5121 0.1130 0.047 Uiso 0.50 1 calc PR A 8
H35C H 0.4109 0.5681 0.1195 0.047 Uiso 0.50 1 calc PR A 8
C33B C 0.1862(14) 0.5806(4) 0.0556(11) 0.043(3) Uani 0.50 1 d PD A 9
H33D H 0.1992 0.5799 -0.0025 0.065 Uiso 0.50 1 calc PR A 9
H33E H 0.2348 0.6065 0.0877 0.065 Uiso 0.50 1 calc PR A 9
H33F H 0.1006 0.5865 0.0539 0.065 Uiso 0.50 1 calc PR A 9
C34B C 0.1363(17) 0.4709(6) 0.0549(16) 0.033(3) Uani 0.50 1 d PD A 9
H34D H 0.1285 0.4729 -0.0067 0.049 Uiso 0.50 1 calc PR A 9
H34E H 0.0561 0.4726 0.0680 0.049 Uiso 0.50 1 calc PR A 9
H34F H 0.1747 0.4402 0.0757 0.049 Uiso 0.50 1 calc PR A 9
C35B C 0.3910(8) 0.5040(5) 0.1043(9) 0.032(2) Uani 0.50 1 d PD A 9
H35D H 0.3969 0.4998 0.0450 0.047 Uiso 0.50 1 calc PR A 9
H35E H 0.4116 0.4737 0.1353 0.047 Uiso 0.50 1 calc PR A 9
H35F H 0.4471 0.5293 0.1306 0.047 Uiso 0.50 1 calc PR A 9
C11 C -0.0827(6) 0.5296(3) 0.4023(4) 0.0334(17) Uiso 1 1 d . . .
H11C H -0.0717 0.5438 0.4598 0.040 Uiso 0.50 1 calc PR B 2
H11D H -0.0916 0.4942 0.4069 0.040 Uiso 0.50 1 calc PR B 2
H11A H -0.0759 0.5170 0.4586 0.040 Uiso 0.50 1 d PR B 1
H11B H -0.0785 0.5641 0.4052 0.040 Uiso 0.50 1 d PR B 1
C12A C -0.2007(11) 0.5129(5) 0.3436(8) 0.026(3) Uiso 0.50 1 d P C 1
H12A H -0.2062 0.4773 0.3427 0.031 Uiso 0.50 1 calc PR C 1
H12B H -0.2712 0.5261 0.3628 0.031 Uiso 0.50 1 calc PR C 1
O11A O 0.0142(7) 0.5103(3) 0.3658(5) 0.023(2) Uiso 0.50 1 d P C 1
C12B C -0.1985(12) 0.5517(5) 0.3412(8) 0.033(3) Uiso 0.50 1 d P C 2
H12C H -0.2729 0.5419 0.3593 0.039 Uiso 0.50 1 calc PR C 2
H12D H -0.1941 0.5873 0.3404 0.039 Uiso 0.50 1 calc PR C 2
O11B O 0.0193(7) 0.5405(3) 0.3666(5) 0.023(2) Uiso 0.50 1 d P C 2
C21 C -0.1423(6) 0.6010(3) 0.1849(4) 0.0365(18) Uiso 1 1 d . . .
H21C H -0.1651 0.6229 0.1355 0.044 Uiso 0.50 1 calc PR C 2
H21D H -0.1237 0.6205 0.2375 0.044 Uiso 0.50 1 calc PR C 2
H21A H -0.1507 0.6351 0.1756 0.044 Uiso 0.50 1 d PR C 1
H21B H -0.1643 0.5845 0.1313 0.044 Uiso 0.50 1 d PR C 1
C22A C -0.2221(12) 0.5832(5) 0.2456(9) 0.032(3) Uiso 0.50 1 d P C 1
H22A H -0.2015 0.6006 0.3004 0.038 Uiso 0.50 1 calc PR C 1
H22B H -0.3086 0.5884 0.2198 0.038 Uiso 0.50 1 calc PR C 1
O12A O -0.0191(7) 0.5891(3) 0.2280(5) 0.0213(19) Uiso 0.50 1 d P C 1
C22B C -0.2452(11) 0.5641(5) 0.1872(8) 0.026(3) Uiso 0.50 1 d P C 2
H22C H -0.3182 0.5808 0.1966 0.031 Uiso 0.50 1 calc PR C 2
H22D H -0.2666 0.5459 0.1332 0.031 Uiso 0.50 1 calc PR C 2
O12B O -0.0383(7) 0.5707(3) 0.1774(5) 0.0201(18) Uiso 0.50 1 d P C 2
C31 C -0.1677(6) 0.4591(3) 0.1855(4) 0.0340(17) Uiso 1 1 d . . .
H31C H -0.1895 0.4246 0.1766 0.041 Uiso 0.50 1 calc PR C 2
H31D H -0.1855 0.4755 0.1297 0.041 Uiso 0.50 1 calc PR C 2
H31A H -0.1983 0.4383 0.1379 0.041 Uiso 0.50 1 d PR C 1
H31B H -0.1567 0.4405 0.2370 0.041 Uiso 0.50 1 d PR C 1
C32A C -0.2554(11) 0.5028(5) 0.1868(8) 0.028(3) Uiso 0.50 1 d P C 1
H32A H -0.2670 0.5214 0.1332 0.034 Uiso 0.50 1 calc PR C 1
H32B H -0.3350 0.4915 0.1944 0.034 Uiso 0.50 1 calc PR C 1
O13A O -0.0538(7) 0.4818(3) 0.1767(5) 0.0232(19) Uiso 0.50 1 d P C 1
C32B C -0.2411(11) 0.4830(5) 0.2472(8) 0.026(3) Uiso 0.50 1 d P C 2
H32C H -0.3287 0.4827 0.2217 0.031 Uiso 0.50 1 calc PR C 2
H32D H -0.2264 0.4658 0.3023 0.031 Uiso 0.50 1 calc PR C 2
O13B O -0.0411(7) 0.4641(3) 0.2259(5) 0.024(2) Uiso 0.50 1 d P C 2
N1 N -0.1962(4) 0.53176(17) 0.2583(3) 0.0179(11) Uani 1 1 d . C .
Si21 Si -0.0151(2) 0.2500 0.56637(15) 0.0222(6) Uani 1 2 d S . .
C53 C -0.1700(11) 0.2377(5) 0.5790(8) 0.038(4) Uani 0.50 1 d PU D -12
H53A H -0.1687 0.2314 0.6390 0.057 Uiso 0.50 1 calc PR D -12
H53B H -0.2022 0.2095 0.5449 0.057 Uiso 0.50 1 calc PR D -12
H53C H -0.2213 0.2657 0.5597 0.057 Uiso 0.50 1 calc PR D -12
C54 C 0.0341(13) 0.3089(6) 0.6145(10) 0.025(4) Uani 0.50 1 d PU D -12
H54A H 0.0362 0.3078 0.6756 0.038 Uiso 0.50 1 calc PR D -12
H54B H -0.0226 0.3339 0.5878 0.038 Uiso 0.50 1 calc PR D -12
H54C H 0.1149 0.3164 0.6058 0.038 Uiso 0.50 1 calc PR D -12
C55 C 0.0874(15) 0.1995(6) 0.6215(13) 0.035(5) Uani 0.50 1 d PU D -12
H55A H 0.0969 0.2024 0.6832 0.053 Uiso 0.50 1 calc PR D -12
H55B H 0.1667 0.2021 0.6071 0.053 Uiso 0.50 1 calc PR D -12
H55C H 0.0513 0.1683 0.6026 0.053 Uiso 0.50 1 calc PR D -12
Si22 Si -0.09053(15) 0.32126(7) 0.34938(11) 0.0262(4) Uani 1 1 d D . .
C43A C -0.0966(13) 0.3206(7) 0.2332(5) 0.035(3) Uani 0.50 1 d PDU D 10
H43A H -0.1328 0.3507 0.2077 0.052 Uiso 0.50 1 calc PR D 10
H43B H -0.1456 0.2932 0.2071 0.052 Uiso 0.50 1 calc PR D 10
H43C H -0.0147 0.3175 0.2236 0.052 Uiso 0.50 1 calc PR D 10
C44A C -0.0042(19) 0.3745(6) 0.4022(17) 0.029(3) Uani 0.50 1 d PDU D 10
H44A H -0.0324 0.4037 0.3698 0.043 Uiso 0.50 1 calc PR D 10
H44B H 0.0820 0.3699 0.4045 0.043 Uiso 0.50 1 calc PR D 10
H44C H -0.0171 0.3777 0.4601 0.043 Uiso 0.50 1 calc PR D 10
C45A C -0.2471(8) 0.3289(6) 0.3691(9) 0.032(3) Uani 0.50 1 d PDU D 10
H45A H -0.2867 0.3564 0.3361 0.048 Uiso 0.50 1 calc PR D 10
H45B H -0.2418 0.3348 0.4297 0.048 Uiso 0.50 1 calc PR D 10
H45C H -0.2942 0.2996 0.3517 0.048 Uiso 0.50 1 calc PR D 10
C43B C -0.0411(12) 0.3197(7) 0.2451(6) 0.035(3) Uani 0.50 1 d PD D 11
H43D H -0.0527 0.3515 0.2184 0.052 Uiso 0.50 1 calc PR D 11
H43E H -0.0894 0.2958 0.2074 0.052 Uiso 0.50 1 calc PR D 11
H43F H 0.0444 0.3108 0.2553 0.052 Uiso 0.50 1 calc PR D 11
C44B C -0.030(2) 0.3767(6) 0.4095(17) 0.029(3) Uani 0.50 1 d PD D 11
H44D H -0.0513 0.4050 0.3730 0.043 Uiso 0.50 1 calc PR D 11
H44E H 0.0581 0.3743 0.4275 0.043 Uiso 0.50 1 calc PR D 11
H44F H -0.0648 0.3799 0.4597 0.043 Uiso 0.50 1 calc PR D 11
C45B C -0.2591(7) 0.3200(6) 0.3239(9) 0.032(3) Uani 0.50 1 d PD D 11
H45D H -0.2901 0.3472 0.2866 0.048 Uiso 0.50 1 calc PR D 11
H45E H -0.2883 0.3225 0.3766 0.048 Uiso 0.50 1 calc PR D 11
H45F H -0.2874 0.2897 0.2950 0.048 Uiso 0.50 1 calc PR D 11
C51 C 0.2990(8) 0.2564(7) 0.2730(6) 0.025(3) Uiso 0.50 1 d P . -4
H51A H 0.2913 0.2742 0.2189 0.030 Uiso 0.50 1 calc PR . -4
H51B H 0.2985 0.2215 0.2602 0.030 Uiso 0.50 1 calc PR . -4
C52 C 0.4159(12) 0.2695(4) 0.3320(8) 0.032(3) Uiso 0.50 1 d P . -4
H52A H 0.4843 0.2557 0.3110 0.038 Uiso 0.50 1 calc PR . -4
H52B H 0.4252 0.3049 0.3349 0.038 Uiso 0.50 1 calc PR . -4
O21 O 0.1998(7) 0.2675(3) 0.3095(5) 0.022(2) Uiso 0.50 1 d P . -4
C41 C 0.369(2) 0.3196(8) 0.4957(14) 0.016(6) Uiso 0.50 1 d P . -4
H41A H 0.3964 0.3376 0.5495 0.019 Uiso 0.50 1 calc PR . -4
H41B H 0.3582 0.3431 0.4485 0.019 Uiso 0.50 1 calc PR . -4
C42 C 0.4660(12) 0.2845(5) 0.4862(9) 0.031(3) Uiso 0.50 1 d P . -4
H42A H 0.5352 0.3019 0.4724 0.037 Uiso 0.50 1 calc PR . -4
H42B H 0.4948 0.2668 0.5402 0.037 Uiso 0.50 1 calc PR . -4
O22 O 0.2601(8) 0.2979(3) 0.4957(6) 0.025(2) Uiso 0.50 1 d P . -4
C91 C 0.368(2) 0.1772(11) 0.4813(15) 0.035(9) Uiso 0.50 1 d P . -4
H91A H 0.3759 0.1418 0.4765 0.042 Uiso 0.50 1 calc PR . -4
H91B H 0.3924 0.1861 0.5421 0.042 Uiso 0.50 1 calc PR . -4
C92 C 0.4486(12) 0.2021(5) 0.4321(9) 0.029(3) Uiso 0.50 1 d P . -4
H92A H 0.5333 0.2005 0.4647 0.035 Uiso 0.50 1 calc PR . -4
H92B H 0.4438 0.1853 0.3773 0.035 Uiso 0.50 1 calc PR . -4
O23 O 0.2472(7) 0.1907(3) 0.4495(6) 0.022(2) Uiso 0.50 1 d P . -4
N2 N 0.4150(6) 0.2500 0.4169(5) 0.0256(18) Uani 1 2 d S . .
Si31 Si 0.49298(15) 0.67936(7) -0.03817(11) 0.0231(4) Uani 1 1 d D . .
C63A C 0.4755(13) 0.6812(6) -0.1549(5) 0.032(3) Uani 0.50 1 d PDU E 13
H63A H 0.4576 0.6487 -0.1782 0.049 Uiso 0.50 1 calc PR E 13
H63B H 0.5505 0.6928 -0.1685 0.049 Uiso 0.50 1 calc PR E 13
H63C H 0.4091 0.7029 -0.1797 0.049 Uiso 0.50 1 calc PR E 13
C64A C 0.5898(11) 0.6267(4) 0.0068(10) 0.036(3) Uani 0.50 1 d PDU E 13
H64A H 0.5521 0.5968 -0.0184 0.053 Uiso 0.50 1 calc PR E 13
H64B H 0.5983 0.6257 0.0686 0.053 Uiso 0.50 1 calc PR E 13
H64C H 0.6697 0.6301 -0.0062 0.053 Uiso 0.50 1 calc PR E 13
C65A C 0.3425(8) 0.6694(5) -0.0104(9) 0.033(2) Uani 0.50 1 d PDU E 13
H65A H 0.3071 0.6393 -0.0364 0.050 Uiso 0.50 1 calc PR E 13
H65B H 0.2886 0.6963 -0.0319 0.050 Uiso 0.50 1 calc PR E 13
H65C H 0.3534 0.6673 0.0515 0.050 Uiso 0.50 1 calc PR E 13
C63B C 0.5414(12) 0.6741(5) -0.1419(6) 0.032(3) Uani 0.50 1 d PD E 14
H63D H 0.5014 0.6464 -0.1736 0.049 Uiso 0.50 1 calc PR E 14
H63E H 0.6291 0.6698 -0.1309 0.049 Uiso 0.50 1 calc PR E 14
H63F H 0.5189 0.7035 -0.1753 0.049 Uiso 0.50 1 calc PR E 14
C64B C 0.5340(13) 0.6224(4) 0.0215(9) 0.036(3) Uani 0.50 1 d PD E 14
H64D H 0.4976 0.5951 -0.0135 0.053 Uiso 0.50 1 calc PR E 14
H64E H 0.5041 0.6233 0.0741 0.053 Uiso 0.50 1 calc PR E 14
H64F H 0.6220 0.6188 0.0355 0.053 Uiso 0.50 1 calc PR E 14
C65B C 0.3251(7) 0.6870(5) -0.0690(9) 0.033(2) Uani 0.50 1 d PD E 14
H65D H 0.2899 0.6605 -0.1065 0.050 Uiso 0.50 1 calc PR E 14
H65E H 0.3058 0.7177 -0.0989 0.050 Uiso 0.50 1 calc PR E 14
H65F H 0.2919 0.6867 -0.0178 0.050 Uiso 0.50 1 calc PR E 14
Si32 Si 0.5590(2) 0.7500 0.17600(15) 0.0222(6) Uani 1 2 d SD . .
C73 C 0.4022(8) 0.7703(4) 0.1793(8) 0.032(3) Uani 0.50 1 d PDU E -15
H73A H 0.3886 0.7657 0.2367 0.048 Uiso 0.50 1 calc PR E -15
H73B H 0.3432 0.7514 0.1388 0.048 Uiso 1 2 calc SR E -15
H73C H 0.3929 0.8045 0.1641 0.048 Uiso 0.50 1 calc PR E -15
C74 C 0.5949(13) 0.6903(4) 0.2262(9) 0.033(4) Uani 0.50 1 d PDU E -15
H74A H 0.5847 0.6914 0.2850 0.049 Uiso 0.50 1 calc PR E -15
H74B H 0.6785 0.6818 0.2259 0.049 Uiso 0.50 1 calc PR E -15
H74C H 0.5403 0.6660 0.1944 0.049 Uiso 0.50 1 calc PR E -15
C75 C 0.6621(12) 0.7971(4) 0.2365(9) 0.031(4) Uani 0.50 1 d PDU E -15
H75A H 0.6436 0.8017 0.2925 0.046 Uiso 0.50 1 calc PR E -15
H75B H 0.6503 0.8276 0.2050 0.046 Uiso 0.50 1 calc PR E -15
H75C H 0.7461 0.7866 0.2434 0.046 Uiso 0.50 1 calc PR E -15
N3 N 0.9879(6) 0.7500 0.0218(4) 0.0193(17) Uani 1 2 d S . .
O31 O 0.8103(7) 0.8131(3) 0.0110(5) 0.024(2) Uiso 0.50 1 d P . -3
C61 C 0.9106(11) 0.8287(5) -0.0212(8) 0.028(3) Uiso 0.50 1 d P . -3
H61A H 0.9232 0.8638 -0.0117 0.034 Uiso 0.50 1 calc PR . -3
H61B H 0.8959 0.8224 -0.0831 0.034 Uiso 0.50 1 calc PR . -3
C62 C 1.0223(11) 0.8010(5) 0.0252(8) 0.027(3) Uiso 0.50 1 d P . -3
H62A H 1.0903 0.8061 -0.0031 0.032 Uiso 0.50 1 calc PR . -3
H62B H 1.0472 0.8119 0.0849 0.032 Uiso 0.50 1 calc PR . -3
O32 O 0.7842(7) 0.7081(3) -0.0567(5) 0.024(2) Uiso 0.50 1 d P . -3
C71 C 0.8912(11) 0.6870(5) -0.0739(8) 0.026(3) Uiso 0.50 1 d P . -3
H71A H 0.8759 0.6754 -0.1334 0.031 Uiso 0.50 1 calc PR . -3
H71B H 0.9169 0.6592 -0.0356 0.031 Uiso 0.50 1 calc PR . -3
C72 C 0.9894(11) 0.7257(4) -0.0591(7) 0.023(3) Uiso 0.50 1 d P . -3
H72A H 1.0693 0.7108 -0.0565 0.027 Uiso 0.50 1 calc PR . -3
H72B H 0.9738 0.7493 -0.1063 0.027 Uiso 1 2 calc SR . -3
O33 O 0.8573(7) 0.7283(3) 0.1356(5) 0.0223(19) Uiso 0.50 1 d P . -3
C81 C 0.9830(10) 0.7325(4) 0.1674(7) 0.026(3) Uiso 0.50 1 d P . -3
H81A H 1.0093 0.7095 0.2148 0.032 Uiso 0.50 1 calc PR . -3
H81B H 1.0027 0.7654 0.1895 0.032 Uiso 0.50 1 calc PR . -3
C82 C 1.0481(12) 0.7220(5) 0.0979(7) 0.029(3) Uiso 0.50 1 d P . -3
H82A H 1.1339 0.7316 0.1158 0.035 Uiso 0.50 1 calc PR . -3
H82B H 1.0446 0.6871 0.0848 0.035 Uiso 0.50 1 calc PR . -3

loop_
_atom_site_aniso_label
_atom_site_aniso_U_11
_atom_site_aniso_U_22
_atom_site_aniso_U_33
_atom_site_aniso_U_23
_atom_site_aniso_U_13
_atom_site_aniso_U_12
Ge11 0.0113(3) 0.0222(4) 0.0212(4) 0.0004(3) 0.0047(3) 0.0014(3)
Ge12 0.0112(3) 0.0208(4) 0.0216(3) -0.0018(3) 0.0045(3) 0.0001(3)
Ge21 0.0129(4) 0.0264(6) 0.0196(5) 0.000 0.0028(4) 0.000
Ge22 0.0139(4) 0.0222(5) 0.0174(5) 0.000 0.0036(4) 0.000
Ge31 0.0080(4) 0.0184(5) 0.0182(5) 0.000 0.0038(4) 0.000
Ge32 0.0084(4) 0.0205(5) 0.0223(5) 0.000 0.0050(4) 0.000
Si11 0.0222(9) 0.0263(11) 0.0367(11) -0.0088(9) 0.0109(8) -0.0055(8)
C13A 0.048(8) 0.034(5) 0.029(5) 0.000(4) -0.004(5) -0.005(7)
C14A 0.041(6) 0.035(5) 0.048(6) -0.005(4) 0.026(5) -0.016(5)
C15A 0.025(4) 0.031(6) 0.045(6) -0.012(4) 0.009(5) -0.010(4)
C13B 0.048(8) 0.034(5) 0.029(5) 0.000(4) -0.004(5) -0.005(7)
C14B 0.041(6) 0.035(5) 0.048(6) -0.005(4) 0.026(5) -0.016(5)
C15B 0.025(4) 0.031(6) 0.045(6) -0.012(4) 0.009(5) -0.010(4)
Si12 0.0183(9) 0.0237(11) 0.0498(13) 0.0056(9) 0.0054(9) 0.0025(8)
C23A 0.041(6) 0.029(5) 0.045(4) 0.000(4) 0.015(4) 0.005(4)
C24A 0.039(6) 0.026(4) 0.033(4) 0.009(3) -0.015(4) -0.002(5)
C25A 0.030(4) 0.040(5) 0.043(5) 0.001(4) 0.002(4) 0.006(3)
C23B 0.041(6) 0.029(5) 0.045(4) 0.000(4) 0.015(4) 0.005(4)
C24B 0.039(6) 0.026(4) 0.033(4) 0.009(3) -0.015(4) -0.002(5)
C25B 0.030(4) 0.040(5) 0.043(5) 0.001(4) 0.002(4) 0.006(3)
Si13 0.0224(10) 0.0649(15) 0.0242(10) -0.0129(10) 0.0132(8) -0.0149(10)
C33A 0.053(6) 0.046(5) 0.033(4) 0.006(3) 0.015(4) -0.025(4)
C34A 0.034(6) 0.038(4) 0.025(4) -0.011(3) 0.002(4) 0.009(4)
C35A 0.033(4) 0.034(5) 0.030(4) 0.001(4) 0.015(3) -0.004(4)
C33B 0.053(6) 0.046(5) 0.033(4) 0.006(3) 0.015(4) -0.025(4)
C34B 0.034(6) 0.038(4) 0.025(4) -0.011(3) 0.002(4) 0.009(4)
C35B 0.033(4) 0.034(5) 0.030(4) 0.001(4) 0.015(3) -0.004(4)
N1 0.020(3) 0.016(3) 0.017(3) 0.003(2) 0.001(2) 0.003(2)
Si21 0.0189(13) 0.0292(15) 0.0187(13) 0.000 0.0043(10) 0.000
C53 0.039(6) 0.034(10) 0.037(6) 0.011(5) 0.000(5) -0.009(5)
C54 0.022(7) 0.035(8) 0.013(6) -0.008(5) -0.006(6) -0.001(6)
C55 0.037(8) 0.034(8) 0.036(8) 0.001(6) 0.011(7) 0.014(7)
Si22 0.0194(9) 0.0275(11) 0.0296(10) 0.0064(8) 0.0005(8) 0.0008(8)
C43A 0.038(6) 0.034(4) 0.025(4) 0.005(3) -0.010(4) 0.001(5)
C44A 0.033(6) 0.027(4) 0.029(4) -0.001(3) 0.011(4) 0.004(4)
C45A 0.025(4) 0.033(4) 0.034(5) 0.001(4) -0.002(4) 0.002(3)
C43B 0.038(6) 0.034(4) 0.025(4) 0.005(3) -0.010(4) 0.001(5)
C44B 0.033(6) 0.027(4) 0.029(4) -0.001(3) 0.011(4) 0.004(4)
C45B 0.025(4) 0.033(4) 0.034(5) 0.001(4) -0.002(4) 0.002(3)
N2 0.023(4) 0.031(5) 0.025(4) 0.000 0.011(3) 0.000
Si31 0.0135(8) 0.0247(11) 0.0310(10) -0.0031(8) 0.0044(7) -0.0039(7)
C63A 0.032(6) 0.031(5) 0.027(4) -0.004(4) -0.009(4) -0.005(5)
C64A 0.037(6) 0.034(5) 0.037(5) 0.004(4) 0.011(5) -0.013(5)
C65A 0.022(4) 0.038(5) 0.040(5) -0.003(4) 0.010(4) 0.001(4)
C63B 0.032(6) 0.031(5) 0.027(4) -0.004(4) -0.009(4) -0.005(5)
C64B 0.037(6) 0.034(5) 0.037(5) 0.004(4) 0.011(5) -0.013(5)
C65B 0.022(4) 0.038(5) 0.040(5) -0.003(4) 0.010(4) 0.001(4)
Si32 0.0136(12) 0.0295(15) 0.0242(13) 0.000 0.0060(10) 0.000
C73 0.022(6) 0.045(7) 0.026(6) 0.000(5) 0.002(5) 0.002(5)
C74 0.032(7) 0.035(7) 0.033(7) -0.002(6) 0.011(6) -0.008(6)
C75 0.036(7) 0.023(7) 0.034(7) -0.006(6) 0.010(6) 0.008(6)
N3 0.018(4) 0.015(4) 0.026(4) 0.000 0.008(3) 0.000

loop_
_atom_type_symbol
_atom_type_description
_atom_type_scat_dispersion_real
_atom_type_scat_dispersion_imag
_atom_type_scat_source
C C 0.0033 0.0016 'International Tables Vol C Tables 4.2.6.8 and 6.1.1.4'
H H 0.0000 0.0000 'International Tables Vol C Tables 4.2.6.8 and 6.1.1.4'
N N 0.0061 0.0033 'International Tables Vol C Tables 4.2.6.8 and 6.1.1.4'
O O 0.0106 0.0060 'International Tables Vol C Tables 4.2.6.8 and 6.1.1.4'
Si Si 0.0817 0.0704 'International Tables Vol C Tables 4.2.6.8 and 6.1.1.4'
Ge Ge 0.1547 1.8001 'International Tables Vol C Tables 4.2.6.8 and 6.1.1.4'

loop_
_geom_angle_atom_site_label_1
_geom_angle_atom_site_label_2
_geom_angle_atom_site_label_3
_geom_angle
_geom_angle_site_symmetry_1
_geom_angle_site_symmetry_3
O12B Ge11 O11B 119.1(4) . .
O13A Ge11 O11A 117.1(4) . .
O13A Ge11 O12A 116.8(4) . .
O11B Ge11 O12A 89.7(4) . .
O11A Ge11 O12A 115.7(4) . .
O12B Ge11 O13B 115.7(4) . .
O11B Ge11 O13B 114.8(4) . .
O12B Ge11 N1 78.9(3) . .
O13A Ge11 N1 79.2(3) . .
O11B Ge11 N1 79.2(3) . .
O11A Ge11 N1 79.4(3) . .
O12A Ge11 N1 78.9(3) . .
O13B Ge11 N1 79.2(3) . .
O12B Ge11 Ge12 99.8(3) . .
O13A Ge11 Ge12 101.7(3) . .
O11B Ge11 Ge12 100.8(3) . .
O11A Ge11 Ge12 101.3(3) . .
O12A Ge11 Ge12 99.5(2) . .
O13B Ge11 Ge12 102.2(3) . .
N1 Ge11 Ge12 178.42(12) . .
Si12 Ge12 Si11 111.32(7) . .
Si12 Ge12 Si13 114.29(8) . .
Si11 Ge12 Si13 111.28(7) . .
Si12 Ge12 Ge11 107.26(5) . .
Si11 Ge12 Ge11 105.85(5) . .
Si13 Ge12 Ge11 106.27(5) . .
O23 Ge21 O21 117.8(4) . .
O23 Ge21 O22 116.3(5) . .
O21 Ge21 O22 112.8(4) . .
O23 Ge21 Ge22 103.0(3) 4_565 .
O23 Ge21 Ge22 103.0(3) . .
O21 Ge21 Ge22 102.0(2) 4_565 .
O21 Ge21 Ge22 102.0(2) . .
O22 Ge21 Ge22 101.6(3) . .
O22 Ge21 Ge22 101.6(3) 4_565 .
O23 Ge21 N2 77.0(3) 4_565 .
O23 Ge21 N2 77.0(3) . .
O21 Ge21 N2 78.1(3) 4_565 .
O21 Ge21 N2 78.1(3) . .
O22 Ge21 N2 78.3(3) . .
O22 Ge21 N2 78.3(3) 4_565 .
Ge22 Ge21 N2 179.91(18) . .
Si22 Ge22 Si22 113.36(9) 4_565 .
Si22 Ge22 Si21 112.93(6) 4_565 .
Si22 Ge22 Si21 112.93(6) . .
Si22 Ge22 Ge21 105.97(5) 4_565 .
Si22 Ge22 Ge21 105.97(5) . .
Si21 Ge22 Ge21 104.78(7) . .
O33 Ge31 O31 116.6(3) . .
O33 Ge31 O32 116.9(3) . .
O31 Ge31 O32 118.2(4) . .
O33 Ge31 N3 80.9(3) . .
O33 Ge31 N3 80.9(3) 4_575 .
O31 Ge31 N3 80.1(3) 4_575 .
O31 Ge31 N3 80.1(3) . .
O32 Ge31 N3 79.9(3) 4_575 .
O32 Ge31 N3 79.9(3) . .
O33 Ge31 Ge32 101.4(3) . .
O33 Ge31 Ge32 101.4(3) 4_575 .
O31 Ge31 Ge32 99.5(3) 4_575 .
O31 Ge31 Ge32 99.5(3) . .
O32 Ge31 Ge32 98.2(3) 4_575 .
O32 Ge31 Ge32 98.2(3) . .
N3 Ge31 Ge32 177.50(18) . .
Si32 Ge32 Si31 110.75(6) . 4_575
Si32 Ge32 Si31 110.75(6) . .
Si31 Ge32 Si31 111.51(9) 4_575 .
Si32 Ge32 Ge31 109.01(7) . .
Si31 Ge32 Ge31 107.34(5) 4_575 .
Si31 Ge32 Ge31 107.34(5) . .
C13B Si11 C15B 114.8(7) . .
C14A Si11 C13A 109.2(8) . .
C14A Si11 C15A 110.9(6) . .
C13A Si11 C15A 105.8(7) . .
C13B Si11 C14B 108.0(8) . .
C15B Si11 C14B 105.7(6) . .
C14A Si11 Ge12 115.8(5) . .
C13B Si11 Ge12 115.4(6) . .
C15B Si11 Ge12 107.4(4) . .
C13A Si11 Ge12 108.8(6) . .
C15A Si11 Ge12 105.8(4) . .
C14B Si11 Ge12 104.7(5) . .
Si11 C13A H13A 109.5 . .
Si11 C13A H13B 109.5 . .
Si11 C13A H13C 109.5 . .
Si11 C14A H14A 109.5 . .
Si11 C14A H14B 109.5 . .
Si11 C14A H14C 109.5 . .
Si11 C15A H15A 109.5 . .
Si11 C15A H15B 109.5 . .
Si11 C15A H15C 109.5 . .
Si11 C13B H13D 109.5 . .
Si11 C13B H13E 109.5 . .
Si11 C13B H13F 109.5 . .
Si11 C14B H14D 109.5 . .
Si11 C14B H14E 109.5 . .
Si11 C14B H14F 109.5 . .
Si11 C15B H15D 109.5 . .
Si11 C15B H15E 109.5 . .
Si11 C15B H15F 109.5 . .
C24B Si12 C23B 114.1(13) . .
C23A Si12 C25A 112.8(10) . .
C23A Si12 C24A 107.4(13) . .
C25A Si12 C24A 104.0(7) . .
C24B Si12 C25B 113.0(7) . .
C23B Si12 C25B 104.1(10) . .
C24B Si12 Ge12 111.5(7) . .
C23A Si12 Ge12 112.9(10) . .
C23B Si12 Ge12 105.3(10) . .
C25A Si12 Ge12 113.2(5) . .
C24A Si12 Ge12 105.7(7) . .
C25B Si12 Ge12 108.3(5) . .
Si12 C23A H23A 109.5 . .
Si12 C23A H23B 109.5 . .
Si12 C23A H23C 109.5 . .
Si12 C24A H24A 109.5 . .
Si12 C24A H24B 109.5 . .
Si12 C24A H24C 109.5 . .
Si12 C25A H25A 109.5 . .
Si12 C25A H25B 109.5 . .
Si12 C25A H25C 109.5 . .
Si12 C23B H23D 109.5 . .
Si12 C23B H23E 109.5 . .
Si12 C23B H23F 109.5 . .
Si12 C24B H24D 109.5 . .
Si12 C24B H24E 109.5 . .
Si12 C24B H24F 109.5 . .
Si12 C25B H25D 109.5 . .
Si12 C25B H25E 109.5 . .
Si12 C25B H25F 109.5 . .
C35A Si13 C34A 113.5(8) . .
C33B Si13 C34B 112.6(10) . .
C35A Si13 C33A 103.0(6) . .
C34A Si13 C33A 109.2(9) . .
C33B Si13 C35B 112.8(7) . .
C34B Si13 C35B 104.2(8) . .
C33B Si13 Ge12 112.7(6) . .
C35A Si13 Ge12 113.3(4) . .
C34A Si13 Ge12 112.7(9) . .
C34B Si13 Ge12 107.7(8) . .
C33A Si13 Ge12 104.1(6) . .
C35B Si13 Ge12 106.3(4) . .
Si13 C33A H33A 109.5 . .
Si13 C33A H33B 109.5 . .
Si13 C33A H33C 109.5 . .
Si13 C34A H34A 109.5 . .
Si13 C34A H34B 109.5 . .
Si13 C34A H34C 109.5 . .
Si13 C35A H35A 109.5 . .
Si13 C35A H35B 109.5 . .
Si13 C35A H35C 109.5 . .
Si13 C33B H33D 109.5 . .
Si13 C33B H33E 109.5 . .
Si13 C33B H33F 109.5 . .
Si13 C34B H34D 109.5 . .
Si13 C34B H34E 109.5 . .
Si13 C34B H34F 109.5 . .
Si13 C35B H35D 109.5 . .
Si13 C35B H35E 109.5 . .
Si13 C35B H35F 109.5 . .
O11A C11 C12A 106.0(7) . .
O11B C11 C12B 107.6(8) . .
O11B C11 H11C 110.2 . .
C12B C11 H11C 110.2 . .
O11B C11 H11D 110.2 . .
C12B C11 H11D 110.2 . .
H11C C11 H11D 108.5 . .
O11A C11 H11A 109.7 . .
C12A C11 H11A 110.6 . .
O11A C11 H11B 110.6 . .
C12A C11 H11B 111.0 . .
H11A C11 H11B 108.9 . .
N1 C12A C11 105.2(8) . .
N1 C12A H12A 110.7 . .
C11 C12A H12A 110.7 . .
N1 C12A H12B 110.7 . .
C11 C12A H12B 110.7 . .
H12A C12A H12B 108.8 . .
C11 O11A Ge11 116.6(6) . .
N1 C12B C11 104.2(9) . .
N1 C12B H12C 110.9 . .
C11 C12B H12C 110.9 . .
N1 C12B H12D 110.9 . .
C11 C12B H12D 110.9 . .
H12C C12B H12D 108.9 . .
C11 O11B Ge11 118.0(6) . .
O12A C21 C22A 105.0(7) . .
O12B C21 C22B 104.2(7) . .
O12B C21 H21C 110.9 . .
C22B C21 H21C 110.9 . .
O12B C21 H21D 110.9 . .
C22B C21 H21D 110.9 . .
H21C C21 H21D 108.9 . .
O12A C21 H21A 110.5 . .
C22A C21 H21A 111.1 . .
O12A C21 H21B 110.8 . .
C22A C21 H21B 110.1 . .
H21A C21 H21B 109.3 . .
N1 C22A C21 105.7(9) . .
N1 C22A H22A 110.6 . .
C21 C22A H22A 110.6 . .
N1 C22A H22B 110.6 . .
C21 C22A H22B 110.6 . .
H22A C22A H22B 108.7 . .
C21 O12A Ge11 116.1(6) . .
N1 C22B C21 105.2(8) . .
N1 C22B H22C 110.7 . .
C21 C22B H22C 110.7 . .
N1 C22B H22D 110.7 . .
C21 C22B H22D 110.7 . .
H21B C22B H22D 74.6 . .
H22C C22B H22D 108.8 . .
C21 O12B Ge11 118.0(6) . .
O13A C31 C32A 104.0(7) . .
O13B C31 C32B 106.5(7) . .
O13B C31 H31C 110.4 . .
C32B C31 H31C 110.4 . .
O13B C31 H31D 110.4 . .
C32B C31 H31D 110.4 . .
H31C C31 H31D 108.6 . .
O13A C31 H31A 110.5 . .
C32A C31 H31A 110.7 . .
O13A C31 H31B 111.2 . .
C32A C31 H31B 111.4 . .
H31A C31 H31B 109.0 . .
N1 C32A C31 104.7(8) . .
N1 C32A H32A 110.8 . .
C31 C32A H32A 110.8 . .
N1 C32A H32B 110.8 . .
C31 C32A H32B 110.8 . .
H32A C32A H32B 108.9 . .
C31 O13A Ge11 116.5(6) . .
N1 C32B C31 104.6(8) . .
N1 C32B H32C 110.8 . .
C31 C32B H32C 110.8 . .
N1 C32B H32D 110.8 . .
C31 C32B H32D 110.8 . .
H32C C32B H32D 108.9 . .
C31 O13B Ge11 115.7(6) . .
C32B N1 C12B 113.1(8) . .
C32A N1 C22A 112.8(8) . .
C32B N1 C22B 114.5(8) . .
C12B N1 C22B 114.0(8) . .
C32A N1 C12A 116.1(8) . .
C22A N1 C12A 115.3(8) . .
C32B N1 Ge11 104.9(6) . .
C32A N1 Ge11 103.8(6) . .
C12B N1 Ge11 105.0(6) . .
C22A N1 Ge11 103.8(6) . .
C22B N1 Ge11 103.9(6) . .
C12A N1 Ge11 103.0(5) . .
C54 Si21 C53 109.0(7) . .
C54 Si21 C55 110.9(7) . .
C53 Si21 C55 108.1(7) . .
C54 Si21 Ge22 110.3(6) . .
C53 Si21 Ge22 110.0(4) . .
C55 Si21 Ge22 108.5(6) . .
Si21 C53 H53A 109.5 . .
Si21 C53 H53B 109.5 . .
Si21 C53 H53C 109.5 . .
Si21 C54 H54A 109.5 . .
Si21 C54 H54B 109.5 . .
Si21 C54 H54C 109.5 . .
Si21 C55 H55A 109.5 . .
Si21 C55 H55B 109.5 . .
Si21 C55 H55C 109.5 . .
C44B Si22 C45B 111.9(9) . .
C43A Si22 C44A 111.5(11) . .
C43A Si22 C45A 110.0(6) . .
C44A Si22 C45A 104.7(9) . .
C44B Si22 C43B 109.5(10) . .
C45B Si22 C43B 107.1(6) . .
C43A Si22 Ge22 113.8(5) . .
C44B Si22 Ge22 112.2(9) . .
C45B Si22 Ge22 111.1(5) . .
C44A Si22 Ge22 109.3(9) . .
C45A Si22 Ge22 107.0(5) . .
C43B Si22 Ge22 104.6(5) . .
Si22 C43A H43A 109.5 . .
Si22 C43A H43B 109.5 . .
Si22 C43A H43C 109.5 . .
Si22 C44A H44A 109.5 . .
Si22 C44A H44B 109.5 . .
Si22 C44A H44C 109.5 . .
Si22 C45A H45A 109.5 . .
Si22 C45A H45B 109.5 . .
Si22 C45A H45C 109.5 . .
Si22 C43B H43D 109.5 . .
Si22 C43B H43E 109.5 . .
Si22 C43B H43F 109.5 . .
Si22 C44B H44D 109.5 . .
Si22 C44B H44E 109.5 . .
Si22 C44B H44F 109.5 . .
Si22 C45B H45D 109.5 . .
Si22 C45B H45E 109.5 . .
Si22 C45B H45F 109.5 . .
O21 C51 C52 111.0(9) . .
O21 C51 H51A 109.4 . .
C52 C51 H51A 109.4 . .
O21 C51 H51B 109.4 . .
C52 C51 H51B 109.4 . .
H51A C51 H51B 108.0 . .
N2 C52 C51 108.4(10) . .
N2 C52 H52A 110.0 . .
C51 C52 H52A 110.0 . .
N2 C52 H52B 110.0 . .
C51 C52 H52B 110.0 . .
H52A C52 H52B 108.4 . .
C51 O21 Ge21 119.9(7) . .
O22 C41 C42 113.2(17) . .
O22 C41 H41A 108.9 . .
C42 C41 H41A 108.9 . .
O22 C41 H41B 108.9 . .
C42 C41 H41B 108.9 . .
H41A C41 H41B 107.7 . .
N2 C42 C41 108.8(12) . .
N2 C42 H42A 109.9 . .
C41 C42 H42A 109.9 . .
N2 C42 H42B 109.9 . .
C41 C42 H42B 109.9 . .
H42A C42 H42B 108.3 . .
C41 O22 Ge21 120.2(12) . .
O23 C91 C92 110(2) . .
O23 C91 H91A 109.6 . .
C92 C91 H91A 109.6 . .
O23 C91 H91B 109.6 . .
C92 C91 H91B 109.6 . .
H91A C91 H91B 108.1 . .
N2 C92 C91 110.8(15) . .
N2 C92 H92A 109.5 . .
C91 C92 H92A 109.5 . .
N2 C92 H92B 109.5 . .
C91 C92 H92B 109.5 . .
H92A C92 H92B 108.1 . .
C91 O23 Ge21 123.5(14) . .
C92 N2 C52 117.2(9) . .
C92 N2 C42 115.8(10) . .
C52 N2 C42 112.4(8) . .
C92 N2 Ge21 103.5(6) . .
C52 N2 Ge21 102.7(6) . .
C42 N2 Ge21 102.5(6) . .
C64B Si31 C65B 111.0(6) . .
C63A Si31 C64A 109.7(7) . .
C64B Si31 C63B 107.9(7) . .
C65B Si31 C63B 104.6(6) . .
C63A Si31 C65A 110.3(6) . .
C64A Si31 C65A 106.2(6) . .
C63A Si31 Ge32 114.3(5) . .
C64B Si31 Ge32 115.0(5) . .
C65B Si31 Ge32 108.8(4) . .
C64A Si31 Ge32 108.2(5) . .
C63B Si31 Ge32 109.0(5) . .
C65A Si31 Ge32 107.8(4) . .
Si31 C63A H63A 109.5 . .
Si31 C63A H63B 109.5 . .
Si31 C63A H63C 109.5 . .
Si31 C64A H64A 109.5 . .
Si31 C64A H64B 109.5 . .
Si31 C64A H64C 109.5 . .
Si31 C65A H65A 109.5 . .
Si31 C65A H65B 109.5 . .
Si31 C65A H65C 109.5 . .
Si31 C63B H63D 109.5 . .
Si31 C63B H63E 109.5 . .
Si31 C63B H63F 109.5 . .
Si31 C64B H64D 109.5 . .
Si31 C64B H64E 109.5 . .
Si31 C64B H64F 109.5 . .
Si31 C65B H65D 109.5 . .
Si31 C65B H65E 109.5 . .
Si31 C65B H65F 109.5 . .
C74 Si32 C75 110.1(7) . .
C74 Si32 C73 112.0(6) . .
C75 Si32 C73 105.2(6) . .
C74 Si32 Ge32 111.6(5) . .
C75 Si32 Ge32 108.9(5) . .
C73 Si32 Ge32 108.8(4) . .
Si32 C73 H73A 109.5 . .
Si32 C73 H73B 109.5 . .
Si32 C73 H73C 109.5 . .
Si32 C74 H74A 109.5 . .
Si32 C74 H74B 109.5 . .
Si32 C74 H74C 109.5 . .
Si32 C75 H75A 109.5 . .
Si32 C75 H75B 109.5 . .
Si32 C75 H75C 109.5 . .
C62 N3 C72 114.9(8) . .
C62 N3 C82 113.8(8) . .
C72 N3 C82 113.6(7) . .
C62 N3 Ge31 104.8(6) . .
C72 N3 Ge31 104.9(6) . .
C82 N3 Ge31 103.3(6) . .
C61 O31 Ge31 120.0(8) . .
O31 C61 C62 108.3(10) . .
O31 C61 H61A 110.0 . .
C62 C61 H61A 110.0 . .
O31 C61 H61B 110.0 . .
C62 C61 H61B 110.0 . .
H61A C61 H61B 108.4 . .
N3 C62 C61 106.3(10) . .
N3 C62 H62A 110.5 . .
C61 C62 H62A 110.5 . .
N3 C62 H62B 110.5 . .
C61 C62 H62B 110.5 . .
H62A C62 H62B 108.7 . .
C71 O32 Ge31 121.5(7) . .
O32 C71 C72 107.6(10) . .
O32 C71 H71A 110.2 . .
C72 C71 H71A 110.2 . .
O32 C71 H71B 110.2 . .
C72 C71 H71B 110.2 . .
H71A C71 H71B 108.5 . .
N3 C72 C71 108.1(9) . .
N3 C72 H72A 110.1 . .
C71 C72 H72A 110.1 . .
N3 C72 H72B 110.1 . .
C71 C72 H72B 110.1 . .
H72A C72 H72B 108.4 . .
C81 O33 Ge31 119.8(7) . .
O33 C81 C82 109.7(9) . .
O33 C81 H81A 109.7 . .
C82 C81 H81A 109.7 . .
O33 C81 H81B 109.7 . .
C82 C81 H81B 109.7 . .
H81A C81 H81B 108.2 . .
N3 C82 C81 107.7(9) . .
N3 C82 H82A 110.2 . .
C81 C82 H82A 110.2 . .
N3 C82 H82B 110.2 . .
C81 C82 H82B 110.2 . .
H82A C82 H82B 108.5 . .

loop_
_geom_bond_atom_site_label_1
_geom_bond_atom_site_label_2
_geom_bond_distance
_geom_bond_site_symmetry_2
Ge11 O12B 1.780(8) .
Ge11 O13A 1.800(8) .
Ge11 O11B 1.808(8) .
Ge11 O11A 1.809(8) .
Ge11 O12A 1.829(8) .
Ge11 O13B 1.837(8) .
Ge11 N1 2.357(5) .
Ge11 Ge12 2.4188(9) .
Ge12 Si12 2.362(2) .
Ge12 Si11 2.3655(19) .
Ge12 Si13 2.369(2) .
Ge21 O23 1.763(8) 4_565
Ge21 O23 1.763(8) .
Ge21 O21 1.819(7) 4_565
Ge21 O21 1.819(7) .
Ge21 O22 1.840(8) .
Ge21 O22 1.840(8) 4_565
Ge21 Ge22 2.4154(13) .
Ge21 N2 2.423(7) .
Ge22 Si22 2.3661(18) 4_565
Ge22 Si22 2.3662(18) .
Ge22 Si21 2.368(3) .
Ge31 O33 1.801(7) .
Ge31 O33 1.801(7) 4_575
Ge31 O31 1.801(8) 4_575
Ge31 O31 1.802(8) .
Ge31 O32 1.812(8) 4_575
Ge31 O32 1.812(8) .
Ge31 N3 2.275(7) .
Ge31 Ge32 2.4121(12) .
Ge32 Si32 2.366(3) .
Ge32 Si31 2.3713(18) 4_575
Ge32 Si31 2.3713(18) .
Si11 C14A 1.863(8) .
Si11 C13B 1.866(8) .
Si11 C15B 1.873(8) .
Si11 C13A 1.878(8) .
Si11 C15A 1.891(8) .
Si11 C14B 1.894(8) .
C13A H13A 0.9800 .
C13A H13B 0.9800 .
C13A H13C 0.9800 .
C14A H14A 0.9800 .
C14A H14B 0.9800 .
C14A H14C 0.9800 .
C15A H15A 0.9800 .
C15A H15B 0.9800 .
C15A H15C 0.9800 .
C13B H13D 0.9800 .
C13B H13E 0.9800 .
C13B H13F 0.9800 .
C14B H14D 0.9800 .
C14B H14E 0.9800 .
C14B H14F 0.9800 .
C15B H15D 0.9800 .
C15B H15E 0.9800 .
C15B H15F 0.9800 .
Si12 C24B 1.870(8) .
Si12 C23A 1.872(8) .
Si12 C23B 1.878(8) .
Si12 C25A 1.880(8) .
Si12 C24A 1.884(8) .
Si12 C25B 1.894(8) .
C23A H23A 0.9800 .
C23A H23B 0.9800 .
C23A H23C 0.9800 .
C24A H24A 0.9800 .
C24A H24B 0.9800 .
C24A H24C 0.9800 .
C25A H25A 0.9800 .
C25A H25B 0.9800 .
C25A H25C 0.9800 .
C23B H23D 0.9800 .
C23B H23E 0.9800 .
C23B H23F 0.9800 .
C24B H24D 0.9800 .
C24B H24E 0.9800 .
C24B H24F 0.9800 .
C25B H25D 0.9800 .
C25B H25E 0.9800 .
C25B H25F 0.9800 .
Si13 C33B 1.851(8) .
Si13 C35A 1.866(8) .
Si13 C34A 1.870(8) .
Si13 C34B 1.873(8) .
Si13 C33A 1.886(8) .
Si13 C35B 1.895(8) .
C33A H33A 0.9800 .
C33A H33B 0.9800 .
C33A H33C 0.9800 .
C34A H34A 0.9800 .
C34A H34B 0.9800 .
C34A H34C 0.9800 .
C35A H35A 0.9800 .
C35A H35B 0.9800 .
C35A H35C 0.9800 .
C33B H33D 0.9800 .
C33B H33E 0.9800 .
C33B H33F 0.9800 .
C34B H34D 0.9800 .
C34B H34E 0.9800 .
C34B H34F 0.9800 .
C35B H35D 0.9800 .
C35B H35E 0.9800 .
C35B H35F 0.9800 .
C11 O11B 1.434(10) .
C11 O11A 1.458(10) .
C11 C12A 1.533(13) .
C11 C12B 1.584(14) .
C11 H11C 0.9900 .
C11 H11D 0.9900 .
C11 H11A 0.9601 .
C11 H11B 0.9597 .
C12A N1 1.484(13) .
C12A H12A 0.9900 .
C12A H12B 0.9900 .
C12B N1 1.452(14) .
C12B H12C 0.9900 .
C12B H12D 0.9900 .
C21 O12A 1.457(10) .
C21 O12B 1.476(10) .
C21 C22A 1.554(14) .
C21 C22B 1.560(14) .
C21 H21C 0.9900 .
C21 H21D 0.9900 .
C21 H21A 0.9597 .
C21 H21B 0.9601 .
C22A N1 1.462(14) .
C22A H22A 0.9900 .
C22A H22B 0.9900 .
C22B N1 1.465(13) .
C22B H22C 0.9900 .
C22B H22D 0.9900 .
C31 O13B 1.449(10) .
C31 O13A 1.475(10) .
C31 C32A 1.573(14) .
C31 C32B 1.578(14) .
C31 H31C 0.9900 .
C31 H31D 0.9900 .
C31 H31A 0.9602 .
C31 H31B 0.9605 .
C32A N1 1.444(13) .
C32A H32A 0.9900 .
C32A H32B 0.9900 .
C32B N1 1.443(13) .
C32B H32C 0.9900 .
C32B H32D 0.9900 .
Si21 C54 1.844(16) .
Si21 C54 1.844(16) 4_565
Si21 C53 1.846(13) 4_565
Si21 C53 1.846(13) .
Si21 C55 1.911(17) 4_565
Si21 C55 1.911(17) .
C53 H53A 0.9800 .
C53 H53B 0.9800 .
C53 H53C 0.9800 .
C54 H54A 0.9800 .
C54 H54B 0.9800 .
C54 H54C 0.9800 .
C55 H55A 0.9800 .
C55 H55B 0.9800 .
C55 H55C 0.9800 .
Si22 C43A 1.860(7) .
Si22 C44B 1.867(7) .
Si22 C45B 1.868(7) .
Si22 C44A 1.871(7) .
Si22 C45A 1.886(7) .
Si22 C43B 1.886(8) .
C43A H43A 0.9800 .
C43A H43B 0.9800 .
C43A H43C 0.9800 .
C44A H44A 0.9800 .
C44A H44B 0.9800 .
C44A H44C 0.9800 .
C45A H45A 0.9800 .
C45A H45B 0.9800 .
C45A H45C 0.9800 .
C43B H43D 0.9800 .
C43B H43E 0.9800 .
C43B H43F 0.9800 .
C44B H44D 0.9800 .
C44B H44E 0.9800 .
C44B H44F 0.9800 .
C45B H45D 0.9800 .
C45B H45E 0.9800 .
C45B H45F 0.9800 .
C51 O21 1.415(12) .
C51 C52 1.498(15) .
C51 H51A 0.9900 .
C51 H51B 0.9900 .
C52 N2 1.474(13) .
C52 H52A 0.9900 .
C52 H52B 0.9900 .
C41 O22 1.38(2) .
C41 C42 1.50(3) .
C41 H41A 0.9900 .
C41 H41B 0.9900 .
C42 N2 1.489(13) .
C42 H42A 0.9900 .
C42 H42B 0.9900 .
C91 O23 1.40(3) .
C91 C92 1.51(3) .
C91 H91A 0.9900 .
C91 H91B 0.9900 .
C92 N2 1.391(13) .
C92 H92A 0.9900 .
C92 H92B 0.9900 .
N2 C92 1.391(13) 4_565
N2 C52 1.474(13) 4_565
N2 C42 1.489(13) 4_565
Si31 C63A 1.849(7) .
Si31 C64B 1.855(8) .
Si31 C65B 1.873(7) .
Si31 C64A 1.877(8) .
Si31 C63B 1.878(8) .
Si31 C65A 1.880(8) .
C63A H63A 0.9800 .
C63A H63B 0.9800 .
C63A H63C 0.9800 .
C64A H64A 0.9800 .
C64A H64B 0.9800 .
C64A H64C 0.9800 .
C65A H65A 0.9800 .
C65A H65B 0.9800 .
C65A H65C 0.9800 .
C63B H63D 0.9800 .
C63B H63E 0.9800 .
C63B H63F 0.9800 .
C64B H64D 0.9800 .
C64B H64E 0.9800 .
C64B H64F 0.9800 .
C65B H65D 0.9800 .
C65B H65E 0.9800 .
C65B H65F 0.9800 .
Si32 C74 1.851(9) 4_575
Si32 C74 1.851(9) .
Si32 C75 1.878(9) .
Si32 C75 1.878(9) 4_575
Si32 C73 1.880(9) .
Si32 C73 1.880(9) 4_575
C73 H73A 0.9800 .
C73 H73B 0.9800 .
C73 H73C 0.9800 .
C74 H74A 0.9800 .
C74 H74B 0.9800 .
C74 H74C 0.9800 .
C75 H75A 0.9800 .
C75 H75B 0.9800 .
C75 H75C 0.9800 .
N3 C62 1.465(13) 4_575
N3 C62 1.465(13) .
N3 C72 1.471(13) 4_575
N3 C72 1.471(13) .
N3 C82 1.486(13) 4_575
N3 C82 1.486(13) .
O31 C61 1.419(15) .
C61 C62 1.531(17) .
C61 H61A 0.9900 .
C61 H61B 0.9900 .
C62 H62A 0.9900 .
C62 H62B 0.9900 .
O32 C71 1.431(15) .
C71 C72 1.529(17) .
C71 H71A 0.9900 .
C71 H71B 0.9900 .
C72 H72A 0.9900 .
C72 H72B 0.9900 .
O33 C81 1.412(13) .
C81 C82 1.501(16) .
C81 H81A 0.9900 .
C81 H81B 0.9900 .
C82 H82A 0.9900 .
C82 H82B 0.9900 .
